data_1533028
loop_
_publ_author_name
'Rakic, S.'
'Kahlenberg, V.'
'Schmidt, B.C.'

_publ_section_title
;
 Hydrothermal synthesis and structural characterization of kappa-(Na2 Si
 O5) and Na1.84 K0.16 Si2 O5
;
_journal_name_full 'Solid State Sciences'
_journal_page_first 473
_journal_page_last 480
_journal_volume 5
_journal_year 2003
_chemical_formula_sum 'Na2 O5 Si2'
_chemical_name_systematic 'Na2 (Si2 O5)'
_space_group_IT_number 33
_symmetry_space_group_name_Hall 'P -2ac -2n'
_symmetry_space_group_name_H-M 'P n 21 a'
_cell_angle_alpha 90
_cell_angle_beta 90
_cell_angle_gamma 90
_cell_formula_units_Z 4
_cell_length_a 8.128
_cell_length_b 4.8322
_cell_length_c 11.977
_cell_volume 470.410
_citation_journal_id_ASTM SSSCFJ
_cod_data_source_file Rakic_SSSCFJ_2003_1011.cif
_cod_data_source_block Na2O5Si2
_cod_original_cell_volume 470.4101
_cod_original_sg_symbol_Hall 'P 2c -2n (-x,z,y)'
_cod_database_code 1533028

loop_
_symmetry_equiv_pos_as_xyz
x,y,z
-x,y+1/2,-z
-x+1/2,y+1/2,z+1/2
x+1/2,y,-z+1/2

loop_
_atom_site_label
_atom_site_type_symbol
_atom_site_fract_x
_atom_site_fract_y
_atom_site_fract_z
_atom_site_occupancy
_atom_site_U_iso_or_equiv
Si2 Si+4 0.0528 0.5254 0.9324 1 0.0
O4 O-2 -0.0553 0.9649 0.4867 1 0.0
Na1 Na+1 -0.065 0.0727 0.7728 1 0.0
O2 O-2 -0.0263 0.5879 0.8162 1 0.0
O3 O-2 0.1644 0.0791 0.649 1 0.0
Si1 Si+4 0.1081 0.1388 0.5256 1 0.0
O1 O-2 -0.0273 0.6983 0.0365 1 0.0
Na2 Na+1 0.189 0.5978 0.6911 1 0.0
O5 O-2 0.2509 0.5837 0.9303 1 0.0
